data_7714847
loop_
_publ_author_name
'Bhattacharya, Priyabrata'
'Bag, Riya'
'Butcher, Ray J.'
'Behera, Snehanjali'
'Mondal, Biswajit'
'Goswami, Sanchita'

_publ_section_title
;
 Chemistry of a series of heterobimetallic complexes
 MnIII2(Ca<sup>II</sup>/Sr<sup>II</sup>)X<sub>2</sub> (X = Cl<sup>-</sup>,
 Br<sup>-</sup>).
;
_journal_issue 5
_journal_name_full 'Dalton transactions (Cambridge, England : 2003)'
_journal_page_first 2324
_journal_page_last 2332
_journal_paper_doi 10.1039/d3dt01858j
_journal_volume 53
_journal_year 2024
_chemical_formula_moiety 'C33 H40 Br2 Mn2 N2 O11 Sr'
_chemical_formula_sum 'C33 H40 Br2 Mn2 N2 O11 Sr'
_chemical_formula_weight 997.99
_space_group_crystal_system monoclinic
_space_group_IT_number 14
_space_group_name_Hall '-P 2yn'
_space_group_name_H-M_alt 'P 1 21/n 1'
_atom_sites_solution_hydrogens mixed
_atom_sites_solution_primary direct
_atom_sites_solution_secondary difmap
_audit_creation_method SHELXL-2019/3
_audit_update_record
;
2023-09-08 deposited with the CCDC.	2023-12-27 downloaded from the CCDC.
;
_cell_angle_alpha 90
_cell_angle_beta 104.470(3)
_cell_angle_gamma 90
_cell_formula_units_Z 4
_cell_length_a 14.2078(9)
_cell_length_b 18.1152(13)
_cell_length_c 16.8416(11)
_cell_measurement_reflns_used 9192
_cell_measurement_temperature 100(2)
_cell_measurement_theta_max 32.98
_cell_measurement_theta_min 2.57
_cell_volume 4197.1(5)
_computing_cell_refinement 'Bruker SAINT'
_computing_data_collection 'Bruker APEX2'
_computing_data_reduction 'Bruker SAINT'
_computing_molecular_graphics 'Bruker SHELXTL (Sheldrick, 2008)'
_computing_publication_material 'Bruker SHELXTL (Sheldrick, 2008)'
_computing_structure_refinement 'SHELXL-2019/2 (Sheldrick, 2019)'
_computing_structure_solution 'SHELXT (Sheldrick, 2015a)'
_diffrn_ambient_temperature 100(2)
_diffrn_measured_fraction_theta_full 0.997
_diffrn_measured_fraction_theta_max 0.998
_diffrn_measurement_device_type 'Bruker APEX-II CCD'
_diffrn_measurement_method '\f and \w scans'
_diffrn_radiation_type MoK\a
_diffrn_radiation_wavelength 0.71073
_diffrn_reflns_av_R_equivalents 0.1086
_diffrn_reflns_av_unetI/netI 0.0727
_diffrn_reflns_Laue_measured_fraction_full 0.997
_diffrn_reflns_Laue_measured_fraction_max 0.998
_diffrn_reflns_limit_h_max 20
_diffrn_reflns_limit_h_min -20
_diffrn_reflns_limit_k_max 21
_diffrn_reflns_limit_k_min -25
_diffrn_reflns_limit_l_max 24
_diffrn_reflns_limit_l_min -24
_diffrn_reflns_number 70648
_diffrn_reflns_point_group_measured_fraction_full 0.997
_diffrn_reflns_point_group_measured_fraction_max 0.998
_diffrn_reflns_theta_full 25.242
_diffrn_reflns_theta_max 30.508
_diffrn_reflns_theta_min 2.023
_exptl_absorpt_coefficient_mu 3.816
_exptl_absorpt_correction_T_max 0.776
_exptl_absorpt_correction_T_min 0.643
_exptl_absorpt_correction_type multi-scan
_exptl_absorpt_process_details
;
 Howard University
United States of America
;
_exptl_crystal_colour 'dark brown'
_exptl_crystal_density_diffrn 1.579
_exptl_crystal_description chunk
_exptl_crystal_F_000 1992
_exptl_crystal_size_max 0.34
_exptl_crystal_size_mid 0.26
_exptl_crystal_size_min 0.19
_refine_diff_density_max 1.042
_refine_diff_density_min -1.515
_refine_diff_density_rms 0.129
_refine_ls_extinction_method none
_refine_ls_goodness_of_fit_ref 1.022
_refine_ls_hydrogen_treatment mixed
_refine_ls_matrix_type full
_refine_ls_number_parameters 476
_refine_ls_number_reflns 12780
_refine_ls_number_restraints 9
_refine_ls_restrained_S_all 1.023
_refine_ls_R_factor_all 0.0829
_refine_ls_R_factor_gt 0.0407
_refine_ls_shift/su_max 0.001
_refine_ls_shift/su_mean 0.000
_refine_ls_structure_factor_coef Fsqd
_refine_ls_weighting_details 'w=1/[\s^2^(Fo^2^)+(0.0505P)^2^+2.9950P] where P=(Fo^2^+2Fc^2^)/3'
_refine_ls_weighting_scheme calc
_refine_ls_wR_factor_gt 0.0985
_refine_ls_wR_factor_ref 0.1178
_reflns_Friedel_coverage 0.000
_reflns_number_gt 8691
_reflns_number_total 12780
_reflns_threshold_expression 'I > 2\s(I)'
_cod_data_source_file d3dt01858j2.cif
_cod_data_source_block 2269165_sx
_cod_depositor_comments 'Adding full bibliography for 7714845--7714848.cif.'
_cod_original_sg_symbol_H-M 'P 21/n'
_cod_database_code 7714847
_shelx_shelxl_version_number 2019/3
_shelx_space_group_comment
;
The symmetry employed for this shelxl refinement is uniquely defined
by the following loop, which should always be used as a source of
symmetry information in preference to the above space-group names.
They are only intended as comments.
;

loop_
_space_group_symop_operation_xyz
'x, y, z'
'-x+1/2, y+1/2, -z+1/2'
'-x, -y, -z'
'x-1/2, -y-1/2, z-1/2'

loop_
_atom_site_label
_atom_site_type_symbol
_atom_site_fract_x
_atom_site_fract_y
_atom_site_fract_z
_atom_site_U_iso_or_equiv
_atom_site_adp_type
_atom_site_occupancy
_atom_site_site_symmetry_order
_atom_site_calc_flag
_atom_site_refinement_flags_posn
_atom_site_refinement_flags_adp
_atom_site_refinement_flags_occupancy
_atom_site_disorder_assembly
_atom_site_disorder_group
Sr1 Sr 0.56770(2) 0.21759(2) 0.29907(2) 0.01665(7) Uani 1 1 d D . . . .
Br1 Br 0.58333(2) 0.21544(2) 0.56640(2) 0.02371(8) Uani 1 1 d . . . . .
Br2 Br 0.54964(3) 0.08424(2) 0.17777(2) 0.02701(9) Uani 1 1 d . . . . .
Mn1 Mn 0.56638(3) 0.33350(3) 0.46848(3) 0.01697(10) Uani 1 1 d . . . . .
Mn2 Mn 0.64031(3) 0.31486(3) 0.14275(3) 0.01728(10) Uani 1 1 d D . . . .
O1A O 0.46958(15) 0.28907(12) 0.38289(13) 0.0180(4) Uani 1 1 d . . . . .
O2A O 0.37247(16) 0.21142(13) 0.25990(13) 0.0207(5) Uani 1 1 d . . . . .
O3A O 0.65164(16) 0.39714(13) 0.54006(13) 0.0202(5) Uani 1 1 d . . . . .
N1A N 0.46532(18) 0.38291(14) 0.51378(15) 0.0167(5) Uani 1 1 d . . . . .
C1A C 0.3750(2) 0.28256(17) 0.37676(18) 0.0156(6) Uani 1 1 d . . . . .
C2A C 0.3198(2) 0.24119(18) 0.31100(19) 0.0191(6) Uani 1 1 d . . . . .
C3A C 0.2208(2) 0.23195(19) 0.3004(2) 0.0230(7) Uani 1 1 d . . . . .
H3AA H 0.184506 0.203934 0.255354 0.028 Uiso 1 1 calc R U . . .
C4A C 0.1742(2) 0.2636(2) 0.3554(2) 0.0259(7) Uani 1 1 d . . . . .
H4AA H 0.106495 0.256125 0.348860 0.031 Uiso 1 1 calc R U . . .
C5A C 0.2261(2) 0.30568(19) 0.4193(2) 0.0230(7) Uani 1 1 d . . . . .
H5AA H 0.193666 0.327590 0.456368 0.028 Uiso 1 1 calc R U . . .
C6A C 0.3265(2) 0.31677(18) 0.43067(18) 0.0183(6) Uani 1 1 d . . . . .
C7A C 0.3169(3) 0.1742(2) 0.1876(2) 0.0327(9) Uani 1 1 d . . . . .
H7AA H 0.269067 0.208433 0.155020 0.049 Uiso 1 1 calc R U . . .
H7AB H 0.283179 0.131779 0.203801 0.049 Uiso 1 1 calc R U . . .
H7AC H 0.360672 0.157127 0.154723 0.049 Uiso 1 1 calc R U . . .
C8A C 0.3728(2) 0.36806(18) 0.49388(18) 0.0186(6) Uani 1 1 d . . . . .
H8AA H 0.332923 0.392771 0.523074 0.022 Uiso 1 1 calc R U . . .
C9A C 0.5072(2) 0.43736(17) 0.57267(17) 0.0175(6) Uani 1 1 d . . . . .
C10A C 0.4585(2) 0.48470(18) 0.61349(19) 0.0211(6) Uani 1 1 d . . . . .
H10A H 0.389786 0.482298 0.603817 0.025 Uiso 1 1 calc R U . . .
C11A C 0.5113(3) 0.53571(18) 0.66869(19) 0.0236(7) Uani 1 1 d . . . . .
H11A H 0.478839 0.568315 0.697159 0.028 Uiso 1 1 calc R U . . .
C12A C 0.6119(3) 0.53884(18) 0.68210(19) 0.0234(7) Uani 1 1 d . . . . .
H12A H 0.647721 0.573349 0.720462 0.028 Uiso 1 1 calc R U . . .
C13A C 0.6609(2) 0.49248(18) 0.64047(18) 0.0213(6) Uani 1 1 d . . . . .
H13A H 0.729598 0.495349 0.650131 0.026 Uiso 1 1 calc R U . . .
C14A C 0.6086(2) 0.44175(17) 0.58445(18) 0.0185(6) Uani 1 1 d . . . . .
O1B O 0.69872(15) 0.24400(12) 0.22387(13) 0.0178(4) Uani 1 1 d . . . . .
O2B O 0.74822(16) 0.16259(13) 0.35445(13) 0.0205(5) Uani 1 1 d . . . . .
O3B O 0.59072(16) 0.38407(13) 0.05936(13) 0.0221(5) Uani 1 1 d . . . . .
N1B N 0.75667(19) 0.31418(14) 0.09532(15) 0.0178(5) Uani 1 1 d . . . . .
C1B C 0.7868(2) 0.21361(17) 0.23833(18) 0.0166(6) Uani 1 1 d . . . . .
C2B C 0.8158(2) 0.16854(17) 0.30871(18) 0.0176(6) Uani 1 1 d . . . . .
C3B C 0.9061(2) 0.13575(18) 0.32861(19) 0.0207(6) Uani 1 1 d . . . . .
H3BA H 0.925396 0.107073 0.377200 0.025 Uiso 1 1 calc R U . . .
C4B C 0.9697(2) 0.14431(19) 0.2780(2) 0.0223(7) Uani 1 1 d . . . . .
H4BA H 1.030834 0.119961 0.290840 0.027 Uiso 1 1 calc R U . . .
C5B C 0.9431(2) 0.18823(18) 0.20944(19) 0.0199(6) Uani 1 1 d . . . . .
H5BA H 0.986682 0.194657 0.175419 0.024 Uiso 1 1 calc R U . . .
C6B C 0.8519(2) 0.22389(17) 0.18897(18) 0.0180(6) Uani 1 1 d . . . . .
C7B C 0.7833(3) 0.1354(2) 0.4367(2) 0.0327(9) Uani 1 1 d . . . . .
H7BA H 0.845673 0.158830 0.462295 0.049 Uiso 1 1 calc R U . . .
H7BB H 0.791938 0.081819 0.435441 0.049 Uiso 1 1 calc R U . . .
H7BC H 0.736096 0.147146 0.468516 0.049 Uiso 1 1 calc R U . . .
C8B C 0.8331(2) 0.27339(18) 0.11979(19) 0.0197(6) Uani 1 1 d . . . . .
H8BA H 0.881133 0.276303 0.089514 0.024 Uiso 1 1 calc R U . . .
C9B C 0.7429(2) 0.36472(17) 0.02876(18) 0.0197(6) Uani 1 1 d . . . . .
C10B C 0.8086(3) 0.37905(19) -0.01821(19) 0.0244(7) Uani 1 1 d . . . . .
H10B H 0.869263 0.354105 -0.007415 0.029 Uiso 1 1 calc R U . . .
C11B C 0.7839(3) 0.4306(2) -0.0813(2) 0.0296(8) Uani 1 1 d . . . . .
H11B H 0.827316 0.440134 -0.114759 0.036 Uiso 1 1 calc R U . . .
C12B C 0.6960(3) 0.4680(2) -0.0955(2) 0.0279(8) Uani 1 1 d . . . . .
H12B H 0.680445 0.503566 -0.138250 0.033 Uiso 1 1 calc R U . . .
C13B C 0.6304(3) 0.45431(19) -0.04850(19) 0.0249(7) Uani 1 1 d . . . . .
H13B H 0.570856 0.480762 -0.058483 0.030 Uiso 1 1 calc R U . . .
C14B C 0.6528(2) 0.40114(18) 0.01389(18) 0.0202(6) Uani 1 1 d . . . . .
O1S O 0.65294(15) 0.30557(13) 0.40825(13) 0.0195(5) Uani 1 1 d . . . . .
C1S C 0.7501(2) 0.3313(2) 0.4265(2) 0.0296(8) Uani 1 1 d . . . . .
H1SA H 0.782619 0.319194 0.483430 0.044 Uiso 1 1 calc R U . . .
H1SB H 0.750430 0.384916 0.418846 0.044 Uiso 1 1 calc R U . . .
H1SC H 0.784637 0.307550 0.389676 0.044 Uiso 1 1 calc R U . . .
O2S O 0.53095(16) 0.31070(14) 0.18593(14) 0.0231(5) Uani 1 1 d . . . . .
C2S C 0.4418(3) 0.3445(2) 0.1485(2) 0.0323(8) Uani 1 1 d . . . . .
H2SA H 0.452187 0.397339 0.141441 0.048 Uiso 1 1 calc R U . . .
H2SB H 0.396385 0.337951 0.183261 0.048 Uiso 1 1 calc R U . . .
H2SC H 0.414617 0.321848 0.094868 0.048 Uiso 1 1 calc R U . . .
O3S O 0.7171(2) 0.40148(14) 0.22923(16) 0.0324(6) Uani 1 1 d D . . . .
H3S H 0.7753(12) 0.3938(12) 0.253(2) 0.039 Uiso 1 1 d D U . . .
C3S C 0.6915(3) 0.4767(2) 0.2230(3) 0.0367(9) Uani 1 1 d D . . . .
H3SA H 0.698913 0.497234 0.278087 0.055 Uiso 1 1 calc R U . . .
H3SB H 0.623813 0.481860 0.191598 0.055 Uiso 1 1 calc R U . . .
H3SC H 0.734057 0.503307 0.195149 0.055 Uiso 1 1 calc R U . . .
O4S O 0.58809(18) 0.21506(13) 0.05781(14) 0.0239(5) Uani 1 1 d D . . . .
H4S H 0.592(2) 0.1769(8) 0.0859(12) 0.029 Uiso 1 1 d D U . . .
C4S C 0.5056(3) 0.2166(2) -0.0082(2) 0.0328(8) Uani 1 1 d D . . . .
H4SA H 0.504313 0.172355 -0.041906 0.049 Uiso 1 1 calc R U . . .
H4SB H 0.507626 0.260660 -0.041613 0.049 Uiso 1 1 calc R U . . .
H4SC H 0.447043 0.218047 0.012545 0.049 Uiso 1 1 calc R U . . .
O5S O 0.53903(19) 0.11932(14) 0.39900(14) 0.0287(5) Uani 1 1 d D . . . .
H5S H 0.537(3) 0.1436(9) 0.4394(11) 0.034 Uiso 1 1 d D U . . .
C5S C 0.5599(3) 0.0428(2) 0.4092(3) 0.0404(10) Uani 1 1 d D . . . .
H5SA H 0.505426 0.017431 0.423508 0.061 Uiso 1 1 calc R U . . .
H5SB H 0.619037 0.035654 0.453172 0.061 Uiso 1 1 calc R U . . .
H5SC H 0.569581 0.022331 0.357942 0.061 Uiso 1 1 calc R U . . .

loop_
_atom_site_aniso_label
_atom_site_aniso_U_11
_atom_site_aniso_U_22
_atom_site_aniso_U_33
_atom_site_aniso_U_23
_atom_site_aniso_U_13
_atom_site_aniso_U_12
Sr1 0.01541(14) 0.01978(15) 0.01429(12) -0.00029(10) 0.00283(10) 0.00120(12)
Br1 0.02486(17) 0.02498(17) 0.02043(15) 0.00196(12) 0.00402(12) 0.00283(14)
Br2 0.03236(19) 0.02346(17) 0.02676(17) -0.00113(13) 0.01025(14) -0.00081(15)
Mn1 0.0127(2) 0.0215(2) 0.0159(2) -0.00389(17) 0.00215(16) -0.00020(19)
Mn2 0.0166(2) 0.0189(2) 0.0156(2) 0.00320(17) 0.00281(17) 0.00373(19)
O1A 0.0128(10) 0.0234(12) 0.0168(10) -0.0019(8) 0.0020(8) -0.0013(9)
O2A 0.0162(11) 0.0274(12) 0.0168(10) -0.0061(9) 0.0007(8) -0.0003(10)
O3A 0.0169(11) 0.0243(12) 0.0176(10) -0.0039(9) 0.0013(8) -0.0002(9)
N1A 0.0170(12) 0.0180(13) 0.0148(11) -0.0005(9) 0.0035(9) 0.0009(11)
C1A 0.0125(13) 0.0184(15) 0.0160(13) 0.0036(11) 0.0036(10) -0.0003(12)
C2A 0.0177(15) 0.0201(15) 0.0187(14) -0.0001(12) 0.0031(12) 0.0014(13)
C3A 0.0159(15) 0.0281(18) 0.0228(15) -0.0026(13) 0.0004(12) -0.0043(14)
C4A 0.0146(15) 0.0328(19) 0.0295(17) -0.0013(14) 0.0040(13) -0.0061(14)
C5A 0.0191(16) 0.0269(17) 0.0250(16) -0.0005(13) 0.0093(12) 0.0000(14)
C6A 0.0170(15) 0.0207(16) 0.0171(14) 0.0015(11) 0.0041(11) -0.0013(13)
C7A 0.0198(17) 0.048(2) 0.0250(17) -0.0177(16) -0.0042(13) 0.0004(16)
C8A 0.0159(14) 0.0228(16) 0.0174(14) 0.0015(12) 0.0047(11) -0.0007(13)
C9A 0.0225(15) 0.0160(14) 0.0135(13) 0.0006(11) 0.0037(11) -0.0017(13)
C10A 0.0257(17) 0.0212(16) 0.0179(14) 0.0017(12) 0.0080(12) 0.0019(14)
C11A 0.0346(19) 0.0203(16) 0.0167(14) -0.0002(12) 0.0081(13) 0.0017(15)
C12A 0.0332(18) 0.0181(15) 0.0162(14) 0.0018(12) 0.0013(13) -0.0011(14)
C13A 0.0224(16) 0.0205(16) 0.0189(14) 0.0014(12) 0.0014(12) -0.0023(13)
C14A 0.0217(15) 0.0187(15) 0.0143(13) 0.0013(11) 0.0030(11) 0.0006(13)
O1B 0.0145(10) 0.0218(11) 0.0171(10) 0.0030(8) 0.0041(8) 0.0041(9)
O2B 0.0186(11) 0.0273(12) 0.0153(10) 0.0058(9) 0.0036(8) 0.0047(10)
O3B 0.0219(12) 0.0232(12) 0.0198(11) 0.0056(9) 0.0023(9) 0.0041(10)
N1B 0.0197(13) 0.0162(13) 0.0161(11) 0.0003(10) 0.0016(10) -0.0013(11)
C1B 0.0143(14) 0.0170(14) 0.0161(13) -0.0001(11) -0.0004(11) 0.0007(12)
C2B 0.0162(14) 0.0182(15) 0.0171(13) 0.0004(11) 0.0015(11) -0.0008(12)
C3B 0.0186(15) 0.0197(16) 0.0214(15) 0.0022(12) 0.0004(12) 0.0004(13)
C4B 0.0147(14) 0.0217(16) 0.0278(16) -0.0001(13) 0.0003(12) 0.0012(13)
C5B 0.0149(15) 0.0204(15) 0.0240(15) -0.0016(12) 0.0046(12) 0.0015(13)
C6B 0.0186(15) 0.0183(15) 0.0160(13) -0.0007(11) 0.0023(11) -0.0004(13)
C7B 0.0283(19) 0.048(2) 0.0199(16) 0.0109(15) 0.0021(14) 0.0067(18)
C8B 0.0182(15) 0.0211(16) 0.0192(14) -0.0005(12) 0.0038(12) -0.0022(13)
C9B 0.0251(16) 0.0155(14) 0.0163(13) 0.0012(11) 0.0013(12) -0.0028(13)
C10B 0.0280(18) 0.0252(17) 0.0207(15) 0.0034(13) 0.0075(13) -0.0030(15)
C11B 0.036(2) 0.0288(19) 0.0248(17) 0.0043(14) 0.0081(15) -0.0085(16)
C12B 0.0355(19) 0.0229(17) 0.0209(15) 0.0048(13) -0.0009(14) -0.0061(15)
C13B 0.0306(18) 0.0198(16) 0.0198(15) 0.0013(12) -0.0020(13) -0.0039(14)
C14B 0.0236(16) 0.0181(15) 0.0167(14) 0.0005(11) 0.0011(12) -0.0017(13)
O1S 0.0121(10) 0.0257(12) 0.0210(10) -0.0053(9) 0.0046(8) -0.0008(9)
C1S 0.0150(15) 0.039(2) 0.0350(19) -0.0123(16) 0.0074(14) -0.0052(15)
O2S 0.0155(11) 0.0309(13) 0.0229(11) 0.0064(10) 0.0047(9) 0.0098(10)
C2S 0.0248(18) 0.045(2) 0.0265(17) 0.0061(16) 0.0059(14) 0.0153(17)
O3S 0.0362(15) 0.0230(13) 0.0313(13) -0.0027(10) -0.0038(11) 0.0022(12)
C3S 0.034(2) 0.027(2) 0.051(2) -0.0077(17) 0.0141(18) 0.0002(17)
O4S 0.0281(13) 0.0236(12) 0.0198(11) 0.0025(9) 0.0057(9) 0.0025(10)
C4S 0.0236(18) 0.037(2) 0.0347(19) -0.0069(16) 0.0014(15) 0.0023(16)
O5S 0.0393(15) 0.0246(13) 0.0229(12) 0.0033(10) 0.0091(11) 0.0017(11)
C5S 0.053(3) 0.028(2) 0.041(2) 0.0055(17) 0.0141(19) 0.0004(19)

loop_
_atom_type_symbol
_atom_type_description
_atom_type_scat_dispersion_real
_atom_type_scat_dispersion_imag
_atom_type_scat_source
C C 0.0033 0.0016 'International Tables Vol C Tables 4.2.6.8 and 6.1.1.4'
H H 0.0000 0.0000 'International Tables Vol C Tables 4.2.6.8 and 6.1.1.4'
N N 0.0061 0.0033 'International Tables Vol C Tables 4.2.6.8 and 6.1.1.4'
O O 0.0106 0.0060 'International Tables Vol C Tables 4.2.6.8 and 6.1.1.4'
Br Br -0.2901 2.4595 'International Tables Vol C Tables 4.2.6.8 and 6.1.1.4'
Mn Mn 0.3368 0.7283 'International Tables Vol C Tables 4.2.6.8 and 6.1.1.4'
Sr Sr -1.5307 3.2498 'International Tables Vol C Tables 4.2.6.8 and 6.1.1.4'

loop_
_geom_angle_atom_site_label_1
_geom_angle_atom_site_label_2
_geom_angle_atom_site_label_3
_geom_angle
_geom_angle_site_symmetry_1
_geom_angle_site_symmetry_3
_geom_angle_publ_flag
O2S Sr1 O1S 95.79(8) . . ?
O2S Sr1 O1B 62.18(7) . . ?
O1S Sr1 O1B 88.06(7) . . ?
O2S Sr1 O5S 159.40(8) . . ?
O1S Sr1 O5S 95.01(8) . . ?
O1B Sr1 O5S 135.77(8) . . ?
O2S Sr1 O1A 92.30(7) . . ?
O1S Sr1 O1A 60.33(7) . . ?
O1B Sr1 O1A 138.05(7) . . ?
O5S Sr1 O1A 77.95(8) . . ?
O2S Sr1 O2A 80.49(7) . . ?
O1S Sr1 O2A 119.12(7) . . ?
O1B Sr1 O2A 136.38(7) . . ?
O5S Sr1 O2A 78.92(8) . . ?
O1A Sr1 O2A 59.16(7) . . ?
O2S Sr1 O2B 120.88(7) . . ?
O1S Sr1 O2B 74.76(7) . . ?
O1B Sr1 O2B 59.33(7) . . ?
O5S Sr1 O2B 78.96(8) . . ?
O1A Sr1 O2B 126.67(7) . . ?
O2A Sr1 O2B 154.82(7) . . ?
O2S Sr1 Br2 93.20(6) . . ?
O1S Sr1 Br2 156.23(5) . . ?
O1B Sr1 Br2 76.78(5) . . ?
O5S Sr1 Br2 83.77(6) . . ?
O1A Sr1 Br2 141.26(5) . . ?
O2A Sr1 Br2 84.06(5) . . ?
O2B Sr1 Br2 81.73(5) . . ?
O2S Sr1 Mn2 30.58(5) . . ?
O1S Sr1 Mn2 92.98(5) . . ?
O1B Sr1 Mn2 31.62(5) . . ?
O5S Sr1 Mn2 164.78(6) . . ?
O1A Sr1 Mn2 117.27(5) . . ?
O2A Sr1 Mn2 108.28(5) . . ?
O2B Sr1 Mn2 90.71(5) . . ?
Br2 Sr1 Mn2 83.693(13) . . ?
O2S Sr1 Mn1 99.88(6) . . ?
O1S Sr1 Mn1 29.72(5) . . ?
O1B Sr1 Mn1 116.15(5) . . ?
O5S Sr1 Mn1 81.29(6) . . ?
O1A Sr1 Mn1 31.41(5) . . ?
O2A Sr1 Mn1 90.55(5) . . ?
O2B Sr1 Mn1 97.85(5) . . ?
Br2 Sr1 Mn1 164.847(14) . . ?
Mn2 Sr1 Mn1 111.457(15) . . ?
O2S Sr1 H5S 154.8(6) . . ?
O1S Sr1 H5S 80.6(5) . . ?
O1B Sr1 H5S 141.8(8) . . ?
O5S Sr1 H5S 16.3(2) . . ?
O1A Sr1 H5S 64.1(4) . . ?
O2A Sr1 H5S 79.6(8) . . ?
O2B Sr1 H5S 82.5(8) . . ?
Br2 Sr1 H5S 100.0(3) . . ?
Mn2 Sr1 H5S 171.7(8) . . ?
Mn1 Sr1 H5S 65.0(3) . . ?
O1S Mn1 O3A 96.28(10) . . ?
O1S Mn1 O1A 85.56(9) . . ?
O3A Mn1 O1A 166.99(10) . . ?
O1S Mn1 N1A 166.34(11) . . ?
O3A Mn1 N1A 83.66(10) . . ?
O1A Mn1 N1A 91.52(10) . . ?
O1S Mn1 Br1 98.61(8) . . ?
O3A Mn1 Br1 98.68(7) . . ?
O1A Mn1 Br1 93.76(7) . . ?
N1A Mn1 Br1 94.90(8) . . ?
O1S Mn1 Sr1 42.17(7) . . ?
O3A Mn1 Sr1 138.45(7) . . ?
O1A Mn1 Sr1 44.66(7) . . ?
N1A Mn1 Sr1 136.16(7) . . ?
Br1 Mn1 Sr1 90.279(16) . . ?
O2S Mn2 O3B 97.13(10) . . ?
O2S Mn2 O1B 87.10(9) . . ?
O3B Mn2 O1B 175.74(10) . . ?
O2S Mn2 N1B 177.28(11) . . ?
O3B Mn2 N1B 84.22(10) . . ?
O1B Mn2 N1B 91.53(10) . . ?
O2S Mn2 O3S 95.31(11) . . ?
O3B Mn2 O3S 92.83(10) . . ?
O1B Mn2 O3S 87.22(9) . . ?
N1B Mn2 O3S 86.97(11) . . ?
O2S Mn2 O4S 92.27(10) . . ?
O3B Mn2 O4S 93.26(9) . . ?
O1B Mn2 O4S 86.09(9) . . ?
N1B Mn2 O4S 85.28(10) . . ?
O3S Mn2 O4S 169.61(9) . . ?
O2S Mn2 Sr1 42.73(7) . . ?
O3B Mn2 Sr1 139.82(7) . . ?
O1B Mn2 Sr1 44.40(6) . . ?
N1B Mn2 Sr1 135.80(8) . . ?
O3S Mn2 Sr1 92.90(7) . . ?
O4S Mn2 Sr1 87.86(6) . . ?
C1A O1A Mn1 128.48(19) . . ?
C1A O1A Sr1 126.20(18) . . ?
Mn1 O1A Sr1 103.92(9) . . ?
C2A O2A C7A 116.1(2) . . ?
C2A O2A Sr1 121.08(17) . . ?
C7A O2A Sr1 122.70(19) . . ?
C14A O3A Mn1 114.57(19) . . ?
C8A N1A C9A 122.9(3) . . ?
C8A N1A Mn1 125.8(2) . . ?
C9A N1A Mn1 111.25(19) . . ?
O1A C1A C2A 117.7(3) . . ?
O1A C1A C6A 123.9(3) . . ?
C2A C1A C6A 118.4(3) . . ?
O2A C2A C3A 124.3(3) . . ?
O2A C2A C1A 114.6(3) . . ?
C3A C2A C1A 121.1(3) . . ?
C2A C3A C4A 120.1(3) . . ?
C2A C3A H3AA 119.9 . . ?
C4A C3A H3AA 119.9 . . ?
C5A C4A C3A 120.0(3) . . ?
C5A C4A H4AA 120.0 . . ?
C3A C4A H4AA 120.0 . . ?
C4A C5A C6A 120.9(3) . . ?
C4A C5A H5AA 119.5 . . ?
C6A C5A H5AA 119.5 . . ?
C5A C6A C1A 119.5(3) . . ?
C5A C6A C8A 116.9(3) . . ?
C1A C6A C8A 123.4(3) . . ?
O2A C7A H7AA 109.5 . . ?
O2A C7A H7AB 109.5 . . ?
H7AA C7A H7AB 109.5 . . ?
O2A C7A H7AC 109.5 . . ?
H7AA C7A H7AC 109.5 . . ?
H7AB C7A H7AC 109.5 . . ?
N1A C8A C6A 124.7(3) . . ?
N1A C8A H8AA 117.7 . . ?
C6A C8A H8AA 117.7 . . ?
C10A C9A C14A 121.0(3) . . ?
C10A C9A N1A 127.0(3) . . ?
C14A C9A N1A 111.9(3) . . ?
C9A C10A C11A 119.3(3) . . ?
C9A C10A H10A 120.3 . . ?
C11A C10A H10A 120.3 . . ?
C10A C11A C12A 119.8(3) . . ?
C10A C11A H11A 120.1 . . ?
C12A C11A H11A 120.1 . . ?
C13A C12A C11A 121.2(3) . . ?
C13A C12A H12A 119.4 . . ?
C11A C12A H12A 119.4 . . ?
C12A C13A C14A 119.5(3) . . ?
C12A C13A H13A 120.2 . . ?
C14A C13A H13A 120.2 . . ?
O3A C14A C13A 122.2(3) . . ?
O3A C14A C9A 118.6(3) . . ?
C13A C14A C9A 119.2(3) . . ?
C1B O1B Mn2 129.02(19) . . ?
C1B O1B Sr1 126.99(18) . . ?
Mn2 O1B Sr1 103.98(9) . . ?
C2B O2B C7B 116.4(2) . . ?
C2B O2B Sr1 120.94(17) . . ?
C7B O2B Sr1 122.1(2) . . ?
C14B O3B Mn2 113.73(19) . . ?
C8B N1B C9B 123.9(3) . . ?
C8B N1B Mn2 125.9(2) . . ?
C9B N1B Mn2 110.2(2) . . ?
O1B C1B C6B 124.4(3) . . ?
O1B C1B C2B 117.1(3) . . ?
C6B C1B C2B 118.5(3) . . ?
O2B C2B C3B 124.6(3) . . ?
O2B C2B C1B 114.7(3) . . ?
C3B C2B C1B 120.7(3) . . ?
C2B C3B C4B 120.6(3) . . ?
C2B C3B H3BA 119.7 . . ?
C4B C3B H3BA 119.7 . . ?
C5B C4B C3B 119.5(3) . . ?
C5B C4B H4BA 120.2 . . ?
C3B C4B H4BA 120.2 . . ?
C4B C5B C6B 120.8(3) . . ?
C4B C5B H5BA 119.6 . . ?
C6B C5B H5BA 119.6 . . ?
C1B C6B C5B 119.7(3) . . ?
C1B C6B C8B 123.1(3) . . ?
C5B C6B C8B 117.1(3) . . ?
O2B C7B H7BA 109.5 . . ?
O2B C7B H7BB 109.5 . . ?
H7BA C7B H7BB 109.5 . . ?
O2B C7B H7BC 109.5 . . ?
H7BA C7B H7BC 109.5 . . ?
H7BB C7B H7BC 109.5 . . ?
N1B C8B C6B 125.8(3) . . ?
N1B C8B H8BA 117.1 . . ?
C6B C8B H8BA 117.1 . . ?
C10B C9B C14B 121.5(3) . . ?
C10B C9B N1B 126.1(3) . . ?
C14B C9B N1B 112.5(3) . . ?
C9B C10B C11B 118.9(3) . . ?
C9B C10B H10B 120.6 . . ?
C11B C10B H10B 120.6 . . ?
C12B C11B C10B 120.2(3) . . ?
C12B C11B H11B 119.9 . . ?
C10B C11B H11B 119.9 . . ?
C13B C12B C11B 121.2(3) . . ?
C13B C12B H12B 119.4 . . ?
C11B C12B H12B 119.4 . . ?
C12B C13B C14B 119.4(3) . . ?
C12B C13B H13B 120.3 . . ?
C14B C13B H13B 120.3 . . ?
O3B C14B C13B 121.9(3) . . ?
O3B C14B C9B 119.3(3) . . ?
C13B C14B C9B 118.8(3) . . ?
C1S O1S Mn1 122.5(2) . . ?
C1S O1S Sr1 129.38(19) . . ?
Mn1 O1S Sr1 108.11(9) . . ?
O1S C1S H1SA 109.5 . . ?
O1S C1S H1SB 109.5 . . ?
H1SA C1S H1SB 109.5 . . ?
O1S C1S H1SC 109.5 . . ?
H1SA C1S H1SC 109.5 . . ?
H1SB C1S H1SC 109.5 . . ?
C2S O2S Mn2 123.4(2) . . ?
C2S O2S Sr1 128.9(2) . . ?
Mn2 O2S Sr1 106.70(9) . . ?
O2S C2S H2SA 109.5 . . ?
O2S C2S H2SB 109.5 . . ?
H2SA C2S H2SB 109.5 . . ?
O2S C2S H2SC 109.5 . . ?
H2SA C2S H2SC 109.5 . . ?
H2SB C2S H2SC 109.5 . . ?
C3S O3S Mn2 123.9(2) . . ?
C3S O3S H3S 113.7(15) . . ?
Mn2 O3S H3S 117.6(14) . . ?
O3S C3S H3SA 109.5 . . ?
O3S C3S H3SB 109.5 . . ?
H3SA C3S H3SB 109.5 . . ?
O3S C3S H3SC 109.5 . . ?
H3SA C3S H3SC 109.5 . . ?
H3SB C3S H3SC 109.5 . . ?
C4S O4S Mn2 123.5(2) . . ?
C4S O4S H4S 113.4(15) . . ?
Mn2 O4S H4S 109.4(14) . . ?
O4S C4S H4SA 109.5 . . ?
O4S C4S H4SB 109.5 . . ?
H4SA C4S H4SB 109.5 . . ?
O4S C4S H4SC 109.5 . . ?
H4SA C4S H4SC 109.5 . . ?
H4SB C4S H4SC 109.5 . . ?
C5S O5S Sr1 134.3(2) . . ?
C5S O5S H5S 118.4(14) . . ?
Sr1 O5S H5S 102.6(13) . . ?
O5S C5S H5SA 109.5 . . ?
O5S C5S H5SB 109.5 . . ?
H5SA C5S H5SB 109.5 . . ?
O5S C5S H5SC 109.5 . . ?
H5SA C5S H5SC 109.5 . . ?
H5SB C5S H5SC 109.5 . . ?

loop_
_geom_bond_atom_site_label_1
_geom_bond_atom_site_label_2
_geom_bond_distance
_geom_bond_site_symmetry_2
_geom_bond_publ_flag
Sr1 O2S 2.500(2) . ?
Sr1 O1S 2.505(2) . ?
Sr1 O1B 2.545(2) . ?
Sr1 O5S 2.551(2) . ?
Sr1 O1A 2.568(2) . ?
Sr1 O2A 2.688(2) . ?
Sr1 O2B 2.692(2) . ?
Sr1 Br2 3.1326(5) . ?
Sr1 Mn2 3.5295(6) . ?
Sr1 Mn1 3.5463(6) . ?
Sr1 H5S 2.845(16) . ?
Br1 Mn1 2.6745(6) . ?
Mn1 O1S 1.850(2) . ?
Mn1 O3A 1.876(2) . ?
Mn1 O1A 1.904(2) . ?
Mn1 N1A 1.998(3) . ?
Mn2 O2S 1.874(2) . ?
Mn2 O3B 1.883(2) . ?
Mn2 O1B 1.907(2) . ?
Mn2 N1B 2.008(3) . ?
Mn2 O3S 2.232(3) . ?
Mn2 O4S 2.310(2) . ?
O1A C1A 1.326(4) . ?
O2A C2A 1.383(4) . ?
O2A C7A 1.443(4) . ?
O3A C14A 1.347(4) . ?
N1A C8A 1.301(4) . ?
N1A C9A 1.420(4) . ?
C1A C2A 1.403(4) . ?
C1A C6A 1.413(4) . ?
C2A C3A 1.384(4) . ?
C3A C4A 1.390(5) . ?
C3A H3AA 0.9500 . ?
C4A C5A 1.373(5) . ?
C4A H4AA 0.9500 . ?
C5A C6A 1.405(4) . ?
C5A H5AA 0.9500 . ?
C6A C8A 1.442(4) . ?
C7A H7AA 0.9800 . ?
C7A H7AB 0.9800 . ?
C7A H7AC 0.9800 . ?
C8A H8AA 0.9500 . ?
C9A C10A 1.387(4) . ?
C9A C14A 1.407(4) . ?
C10A C11A 1.390(5) . ?
C10A H10A 0.9500 . ?
C11A C12A 1.391(5) . ?
C11A H11A 0.9500 . ?
C12A C13A 1.388(5) . ?
C12A H12A 0.9500 . ?
C13A C14A 1.391(4) . ?
C13A H13A 0.9500 . ?
O1B C1B 1.333(4) . ?
O2B C2B 1.377(4) . ?
O2B C7B 1.437(4) . ?
O3B C14B 1.341(4) . ?
N1B C8B 1.293(4) . ?
N1B C9B 1.422(4) . ?
C1B C6B 1.401(4) . ?
C1B C2B 1.413(4) . ?
C2B C3B 1.378(4) . ?
C3B C4B 1.396(5) . ?
C3B H3BA 0.9500 . ?
C4B C5B 1.375(5) . ?
C4B H4BA 0.9500 . ?
C5B C6B 1.412(4) . ?
C5B H5BA 0.9500 . ?
C6B C8B 1.441(4) . ?
C7B H7BA 0.9800 . ?
C7B H7BB 0.9800 . ?
C7B H7BC 0.9800 . ?
C8B H8BA 0.9500 . ?
C9B C10B 1.390(5) . ?
C9B C14B 1.406(5) . ?
C10B C11B 1.392(5) . ?
C10B H10B 0.9500 . ?
C11B C12B 1.388(5) . ?
C11B H11B 0.9500 . ?
C12B C13B 1.388(5) . ?
C12B H12B 0.9500 . ?
C13B C14B 1.402(4) . ?
C13B H13B 0.9500 . ?
O1S C1S 1.417(4) . ?
C1S H1SA 0.9800 . ?
C1S H1SB 0.9800 . ?
C1S H1SC 0.9800 . ?
O2S C2S 1.407(4) . ?
C2S H2SA 0.9800 . ?
C2S H2SB 0.9800 . ?
C2S H2SC 0.9800 . ?
O3S C3S 1.407(4) . ?
O3S H3S 0.836(9) . ?
C3S H3SA 0.9800 . ?
C3S H3SB 0.9800 . ?
C3S H3SC 0.9800 . ?
O4S C4S 1.400(4) . ?
O4S H4S 0.831(9) . ?
C4S H4SA 0.9800 . ?
C4S H4SB 0.9800 . ?
C4S H4SC 0.9800 . ?
O5S C5S 1.420(5) . ?
O5S H5S 0.818(9) . ?
C5S H5SA 0.9800 . ?
C5S H5SB 0.9800 . ?
C5S H5SC 0.9800 . ?

loop_
_geom_hbond_atom_site_label_D
_geom_hbond_atom_site_label_H
_geom_hbond_atom_site_label_A
_geom_hbond_distance_DH
_geom_hbond_distance_HA
_geom_hbond_distance_DA
_geom_hbond_angle_DHA
_geom_hbond_site_symmetry_A
_geom_hbond_publ_flag
C7A H7AA Br1 0.98 3.02 3.973(4) 164.4 4_565 yes
C7A H7AC Br2 0.98 2.93 3.727(4) 139.2 . yes
C8B H8BA Br1 0.95 3.00 3.884(3) 155.9 4_665 yes
O4S H4S Br2 0.831(9) 2.459(17) 3.248(2) 159(3) . yes

loop_
_geom_torsion_atom_site_label_1
_geom_torsion_atom_site_label_2
_geom_torsion_atom_site_label_3
_geom_torsion_atom_site_label_4
_geom_torsion
_geom_torsion_site_symmetry_1
_geom_torsion_site_symmetry_2
_geom_torsion_site_symmetry_3
_geom_torsion_site_symmetry_4
_geom_torsion_publ_flag
O1S Mn1 O3A C14A 166.6(2) . . . . ?
O1A Mn1 O3A C14A 69.1(5) . . . . ?
N1A Mn1 O3A C14A 0.3(2) . . . . ?
Br1 Mn1 O3A C14A -93.7(2) . . . . ?
Sr1 Mn1 O3A C14A 165.94(16) . . . . ?
Mn1 O1A C1A C2A -174.1(2) . . . . ?
Sr1 O1A C1A C2A -9.9(4) . . . . ?
Mn1 O1A C1A C6A 8.1(4) . . . . ?
Sr1 O1A C1A C6A 172.4(2) . . . . ?
C7A O2A C2A C3A 5.6(5) . . . . ?
Sr1 O2A C2A C3A -171.4(2) . . . . ?
C7A O2A C2A C1A -174.6(3) . . . . ?
Sr1 O2A C2A C1A 8.4(4) . . . . ?
O1A C1A C2A O2A 0.3(4) . . . . ?
C6A C1A C2A O2A 178.2(3) . . . . ?
O1A C1A C2A C3A -179.9(3) . . . . ?
C6A C1A C2A C3A -2.0(5) . . . . ?
O2A C2A C3A C4A 179.5(3) . . . . ?
C1A C2A C3A C4A -0.3(5) . . . . ?
C2A C3A C4A C5A 1.7(5) . . . . ?
C3A C4A C5A C6A -0.7(5) . . . . ?
C4A C5A C6A C1A -1.6(5) . . . . ?
C4A C5A C6A C8A 173.5(3) . . . . ?
O1A C1A C6A C5A -179.3(3) . . . . ?
C2A C1A C6A C5A 2.9(5) . . . . ?
O1A C1A C6A C8A 5.9(5) . . . . ?
C2A C1A C6A C8A -171.8(3) . . . . ?
C9A N1A C8A C6A 175.7(3) . . . . ?
Mn1 N1A C8A C6A -4.9(4) . . . . ?
C5A C6A C8A N1A 177.9(3) . . . . ?
C1A C6A C8A N1A -7.2(5) . . . . ?
C8A N1A C9A C10A -3.9(5) . . . . ?
Mn1 N1A C9A C10A 176.6(3) . . . . ?
C8A N1A C9A C14A 178.7(3) . . . . ?
Mn1 N1A C9A C14A -0.7(3) . . . . ?
C14A C9A C10A C11A -1.9(5) . . . . ?
N1A C9A C10A C11A -179.1(3) . . . . ?
C9A C10A C11A C12A 0.2(5) . . . . ?
C10A C11A C12A C13A 0.9(5) . . . . ?
C11A C12A C13A C14A -0.2(5) . . . . ?
Mn1 O3A C14A C13A -179.9(2) . . . . ?
Mn1 O3A C14A C9A -0.8(4) . . . . ?
C12A C13A C14A O3A 177.6(3) . . . . ?
C12A C13A C14A C9A -1.5(5) . . . . ?
C10A C9A C14A O3A -176.5(3) . . . . ?
N1A C9A C14A O3A 1.0(4) . . . . ?
C10A C9A C14A C13A 2.6(5) . . . . ?
N1A C9A C14A C13A -179.9(3) . . . . ?
O2S Mn2 O3B C14B 179.9(2) . . . . ?
N1B Mn2 O3B C14B -2.5(2) . . . . ?
O3S Mn2 O3B C14B 84.1(2) . . . . ?
O4S Mn2 O3B C14B -87.4(2) . . . . ?
Sr1 Mn2 O3B C14B -177.98(16) . . . . ?
Mn2 O1B C1B C6B -6.5(4) . . . . ?
Sr1 O1B C1B C6B 172.3(2) . . . . ?
Mn2 O1B C1B C2B 173.0(2) . . . . ?
Sr1 O1B C1B C2B -8.2(4) . . . . ?
C7B O2B C2B C3B 15.3(5) . . . . ?
Sr1 O2B C2B C3B -173.3(2) . . . . ?
C7B O2B C2B C1B -163.2(3) . . . . ?
Sr1 O2B C2B C1B 8.3(3) . . . . ?
O1B C1B C2B O2B -0.7(4) . . . . ?
C6B C1B C2B O2B 178.8(3) . . . . ?
O1B C1B C2B C3B -179.2(3) . . . . ?
C6B C1B C2B C3B 0.3(5) . . . . ?
O2B C2B C3B C4B 179.4(3) . . . . ?
C1B C2B C3B C4B -2.3(5) . . . . ?
C2B C3B C4B C5B 2.6(5) . . . . ?
C3B C4B C5B C6B -0.9(5) . . . . ?
O1B C1B C6B C5B -179.2(3) . . . . ?
C2B C1B C6B C5B 1.3(4) . . . . ?
O1B C1B C6B C8B 4.8(5) . . . . ?
C2B C1B C6B C8B -174.7(3) . . . . ?
C4B C5B C6B C1B -1.0(5) . . . . ?
C4B C5B C6B C8B 175.3(3) . . . . ?
C9B N1B C8B C6B 177.2(3) . . . . ?
Mn2 N1B C8B C6B -4.0(5) . . . . ?
C1B C6B C8B N1B 0.7(5) . . . . ?
C5B C6B C8B N1B -175.4(3) . . . . ?
C8B N1B C9B C10B -1.4(5) . . . . ?
Mn2 N1B C9B C10B 179.6(3) . . . . ?
C8B N1B C9B C14B 178.9(3) . . . . ?
Mn2 N1B C9B C14B -0.1(3) . . . . ?
C14B C9B C10B C11B -0.1(5) . . . . ?
N1B C9B C10B C11B -179.8(3) . . . . ?
C9B C10B C11B C12B 1.4(5) . . . . ?
C10B C11B C12B C13B -1.0(5) . . . . ?
C11B C12B C13B C14B -0.8(5) . . . . ?
Mn2 O3B C14B C13B -176.9(2) . . . . ?
Mn2 O3B C14B C9B 3.3(4) . . . . ?
C12B C13B C14B O3B -177.8(3) . . . . ?
C12B C13B C14B C9B 2.0(5) . . . . ?
C10B C9B C14B O3B 178.2(3) . . . . ?
N1B C9B C14B O3B -2.0(4) . . . . ?
C10B C9B C14B C13B -1.6(5) . . . . ?
N1B C9B C14B C13B 178.1(3) . . . . ?
O3A Mn1 O1S C1S 1.8(3) . . . . ?
O1A Mn1 O1S C1S 168.8(3) . . . . ?
N1A Mn1 O1S C1S 90.8(5) . . . . ?
Br1 Mn1 O1S C1S -98.0(3) . . . . ?
Sr1 Mn1 O1S C1S -178.8(3) . . . . ?
O3A Mn1 O1S Sr1 -179.39(10) . . . . ?
O1A Mn1 O1S Sr1 -12.33(10) . . . . ?
N1A Mn1 O1S Sr1 -90.4(4) . . . . ?
Br1 Mn1 O1S Sr1 80.81(8) . . . . ?
O3B Mn2 O2S C2S 8.5(3) . . . . ?
O1B Mn2 O2S C2S -171.0(3) . . . . ?
O3S Mn2 O2S C2S 102.1(3) . . . . ?
O4S Mn2 O2S C2S -85.0(3) . . . . ?
Sr1 Mn2 O2S C2S -169.4(3) . . . . ?
O3B Mn2 O2S Sr1 177.94(10) . . . . ?
O1B Mn2 O2S Sr1 -1.59(10) . . . . ?
O3S Mn2 O2S Sr1 -88.52(11) . . . . ?
O4S Mn2 O2S Sr1 84.37(10) . . . . ?
